data_2107113
loop_
_publ_author_name
'Molinie, P.'
'Brec, R.'
'Herpin, P.'
'Rouxel, J.'

_publ_section_title
;
 Structures des amidoaluminates alcalins M Al (N H2)4, (M= Na, K, Cs).
 Structure de l'amidogallate de sodium Na Ga (N H2)4
;
_journal_name_full 'Acta Crystallographica B (24,1968-38,1982)'
_journal_page_first 925
_journal_page_last 934
_journal_volume 29
_journal_year 1973
_chemical_formula_sum 'Al H8 N4 Na'
_chemical_name_systematic 'Na (Al (N H2)4)'
_space_group_IT_number 14
_symmetry_space_group_name_Hall '-P 2ybc'
_symmetry_space_group_name_H-M 'P 1 21/c 1'
_cell_angle_alpha 90
_cell_angle_beta 94.25
_cell_angle_gamma 90
_cell_formula_units_Z 4
_cell_length_a 7.324
_cell_length_b 6.05
_cell_length_c 13.18
_cell_volume 582.403
_citation_journal_id_ASTM ACBCAR
_cod_data_source_file Molinie_ACBCAR_1973_730.cif
_cod_data_source_block H8Al1N4Na1
_cod_original_cell_volume 582.4025
_cod_original_formula_sum 'H8 Al1 N4 Na1'
_cod_database_code 2107113

loop_
_symmetry_equiv_pos_as_xyz
x,y,z
-x,y+1/2,-z+1/2
-x,-y,-z
x,-y-1/2,z-1/2

loop_
_atom_site_label
_atom_site_type_symbol
_atom_site_fract_x
_atom_site_fract_y
_atom_site_fract_z
_atom_site_occupancy
_atom_site_U_iso_or_equiv
H5 H+1 0.26 0.7 0.56 1 0.0
H2 H+1 0.27 0.12 0.8 1 0.0
N1 N-3 0.437 0.25 0.0861 1 0.0
H6 H+1 0.19 0.74 0.62 1 0.0
H1 H+1 0.25 0.34 0.83 1 0.0
N4 N-3 0.769 0.35 0.3578 1 0.0
H3 H+1 0.99 0.14 0.58 1 0.0
N2 N-3 0.282 0.249 0.2865 1 0.0
H4 H+1 0.94 0.36 0.57 1 0.0
N3 N-3 0.01 0.261 0.1125 1 0.0
H7 H+1 0.43 0.36 0.53 1 0.0
Al1 Al+3 0.2374 0.1483 0.155 1 0.0
Na1 Na+1 0.7275 0.1604 0.1913 1 0.0
H8 H+1 0.48 0.26 0.61 1 0.0
